data_4107124
loop_
_publ_author_name
'Marc-Etienne Moret'
'Jonas C. Peters'

_publ_section_title
;
 N2 Functionalization at Iron Metallaboratranes
;
_journal_name_full 'Journal of the American Chemical Society'
_journal_page_first 18118
_journal_page_last 18121
_journal_paper_doi 10.1021/ja208675p
_journal_volume 133
_journal_year 2011
_chemical_formula_sum 'C47 H82 B Fe N2 O P3 Si3'
_chemical_formula_weight 934.99
_chemical_name_systematic
; 
 ? 
;
_space_group_IT_number 2
_symmetry_cell_setting triclinic
_symmetry_space_group_name_Hall '-P 1'
_symmetry_space_group_name_H-M 'P -1'
_atom_sites_solution_hydrogens geom
_atom_sites_solution_primary direct
_atom_sites_solution_secondary difmap
_audit_creation_method SHELXL-97
_cell_angle_alpha 107.196(2)
_cell_angle_beta 91.580(2)
_cell_angle_gamma 101.338(2)
_cell_formula_units_Z 2
_cell_length_a 12.0358(4)
_cell_length_b 12.2087(5)
_cell_length_c 19.5934(7)
_cell_measurement_reflns_used 9345
_cell_measurement_temperature 100(2)
_cell_measurement_theta_max 38.99
_cell_measurement_theta_min 2.36
_cell_volume 2685.40(18)
_computing_cell_refinement 'SAINT-Plus v7.66A (Bruker-AXS, 2009)'
_computing_data_collection 'APEX2 v2010.7-0 (Bruker-AXS, 2010)'
_computing_data_reduction 'SAINT-Plus v7.66A (Bruker-AXS, 2009)'
_computing_molecular_graphics 'Bruker SHELXTL'
_computing_publication_material 'Bruker SHELXTL'
_computing_structure_refinement 'SHELXL-97 (Sheldrick, 2008)'
_computing_structure_solution 'SHELXS-97 (Sheldrick, 2008)'
_diffrn_ambient_temperature 100(2)
_diffrn_detector_area_resol_mean 8.3
_diffrn_measured_fraction_theta_full 0.987
_diffrn_measured_fraction_theta_max 0.987
_diffrn_measurement_device_type 'Bruker KAPPA APEX II'
_diffrn_measurement_method '\w and \f scans'
_diffrn_radiation_monochromator graphite
_diffrn_radiation_source 'fine-focus sealed tube'
_diffrn_radiation_type MoK\a
_diffrn_radiation_wavelength 0.71073
_diffrn_reflns_av_R_equivalents 0.0511
_diffrn_reflns_av_sigmaI/netI 0.0389
_diffrn_reflns_limit_h_max 24
_diffrn_reflns_limit_h_min -21
_diffrn_reflns_limit_k_max 24
_diffrn_reflns_limit_k_min -24
_diffrn_reflns_limit_l_max 39
_diffrn_reflns_limit_l_min -39
_diffrn_reflns_number 328888
_diffrn_reflns_theta_full 45.88
_diffrn_reflns_theta_max 45.88
_diffrn_reflns_theta_min 1.79
_exptl_absorpt_coefficient_mu 0.471
_exptl_absorpt_correction_T_max 0.9500
_exptl_absorpt_correction_T_min 0.8341
_exptl_absorpt_correction_type multi-scan
_exptl_absorpt_process_details 'SADABS v2008/1 (Bruker-AXS, 2008)'
_exptl_crystal_colour brown
_exptl_crystal_density_diffrn 1.156
_exptl_crystal_description blade
_exptl_crystal_F_000 1008
_exptl_crystal_size_max 0.40
_exptl_crystal_size_mid 0.15
_exptl_crystal_size_min 0.11
_refine_diff_density_max 0.967
_refine_diff_density_min -0.715
_refine_diff_density_rms 0.074
_refine_ls_extinction_method none
_refine_ls_goodness_of_fit_ref 1.010
_refine_ls_hydrogen_treatment constr
_refine_ls_matrix_type full
_refine_ls_number_parameters 645
_refine_ls_number_reflns 45761
_refine_ls_number_restraints 108
_refine_ls_restrained_S_all 1.015
_refine_ls_R_factor_all 0.0691
_refine_ls_R_factor_gt 0.0374
_refine_ls_shift/su_max 0.008
_refine_ls_shift/su_mean 0.000
_refine_ls_structure_factor_coef Fsqd
_refine_ls_weighting_details 'calc w=1/[\s^2^(Fo^2^)+(0.0461P)^2^+0.4133P] where P=(Fo^2^+2Fc^2^)/3'
_refine_ls_weighting_scheme calc
_refine_ls_wR_factor_gt 0.0877
_refine_ls_wR_factor_ref 0.1012
_reflns_number_gt 32378
_reflns_number_total 45761
_reflns_threshold_expression >2sigma(I)
_cod_data_source_file ja208675p_si_002_3.cif
_cod_data_source_block mem127
_cod_original_cell_volume 2685.40(17)
_cod_database_code 4107124

loop_
_symmetry_equiv_pos_as_xyz
'x, y, z'
'-x, -y, -z'

loop_
_atom_site_label
_atom_site_type_symbol
_atom_site_fract_x
_atom_site_fract_y
_atom_site_fract_z
_atom_site_U_iso_or_equiv
_atom_site_adp_type
_atom_site_occupancy
_atom_site_symmetry_multiplicity
_atom_site_calc_flag
_atom_site_refinement_flags
_atom_site_disorder_assembly
_atom_site_disorder_group
Fe Fe 0.307598(8) 0.425243(7) 0.226964(4) 0.01002(2) Uani 1 1 d . . .
P2 P 0.215862(14) 0.264291(13) 0.140168(8) 0.01056(2) Uani 1 1 d . . .
P1 P 0.352346(14) 0.404296(14) 0.334317(8) 0.01076(3) Uani 1 1 d . . .
Si2 Si 0.444311(19) 0.700045(18) 0.164670(12) 0.01767(4) Uani 1 1 d . . .
Si1 Si 0.21680(2) 0.743346(18) 0.212314(12) 0.01813(4) Uani 1 1 d . . .
N1 N 0.29568(5) 0.55337(4) 0.21989(3) 0.01251(8) Uani 1 1 d . . .
N2 N 0.31897(5) 0.65336(5) 0.20396(3) 0.01577(9) Uani 1 1 d . . .
C2 C 0.24218(6) 0.39004(5) 0.39514(3) 0.01312(9) Uani 1 1 d . . .
C8 C 0.12395(5) 0.15244(5) 0.17041(3) 0.01235(8) Uani 1 1 d . . .
C43 C 0.44145(6) 0.40568(6) 0.20318(3) 0.01501(9) Uani 1 1 d . . .
O O 0.53361(5) 0.40022(5) 0.18720(3) 0.02186(10) Uani 1 1 d . . .
C3 C 0.26446(6) 0.41272(7) 0.46945(3) 0.01798(11) Uani 1 1 d . . .
H3 H 0.3409 0.4326 0.4901 0.022 Uiso 1 1 calc R . .
C28 C 0.11231(6) 0.29598(5) 0.07987(3) 0.01385(9) Uani 1 1 d . . .
H28 H 0.0503 0.3195 0.1102 0.017 Uiso 1 1 calc R . .
C7 C 0.08024(5) 0.19527(5) 0.23666(3) 0.01345(9) Uani 1 1 d . A .
C14 C -0.09689(6) 0.38038(6) 0.22998(3) 0.01690(10) Uani 1 1 d . . .
C9 C 0.10200(6) 0.03213(5) 0.13448(3) 0.01570(10) Uani 1 1 d . . .
H9 H 0.1287 0.0048 0.0886 0.019 Uiso 1 1 calc R . .
C25 C 0.30058(6) 0.17421(6) 0.07679(3) 0.01491(9) Uani 1 1 d . . .
H25 H 0.2448 0.1067 0.0433 0.018 Uiso 1 1 calc R . .
C1 C 0.13041(6) 0.36101(6) 0.36403(3) 0.01365(9) Uani 1 1 d . A .
C12 C 0.02282(7) 0.11183(6) 0.26716(4) 0.01877(11) Uani 1 1 d . . .
H12 H -0.0041 0.1382 0.3130 0.023 Uiso 1 1 calc R . .
C18 C 0.04275(6) 0.53061(6) 0.31580(3) 0.01671(10) Uani 1 1 d . . .
H18 H 0.1158 0.5560 0.3418 0.020 Uiso 1 1 calc R A .
C4 C 0.17596(7) 0.40636(7) 0.51292(3) 0.02032(12) Uani 1 1 d . . .
H4 H 0.1917 0.4212 0.5630 0.024 Uiso 1 1 calc R . .
C19 C 0.45292(6) 0.53880(6) 0.39156(3) 0.01542(10) Uani 1 1 d . . .
H19 H 0.4681 0.5269 0.4390 0.019 Uiso 1 1 calc R . .
C13 C 0.01205(6) 0.41372(6) 0.26925(3) 0.01453(9) Uani 1 1 d D A .
P3A P -0.14550(14) 0.22985(12) 0.16346(9) 0.01492(12) Uani 0.734(2) 1 d PD A 1
C31A C -0.25257(17) 0.25779(15) 0.10312(10) 0.0209(3) Uani 0.734(2) 1 d PD A 1
H31A H -0.3132 0.2888 0.1320 0.025 Uiso 0.734(2) 1 calc PR A 1
C32A C -0.1949(2) 0.3479(2) 0.06792(14) 0.0288(4) Uani 0.734(2) 1 d PD A 1
H32A H -0.1604 0.4215 0.1052 0.043 Uiso 0.734(2) 1 calc PR A 1
H32B H -0.2517 0.3624 0.0367 0.043 Uiso 0.734(2) 1 calc PR A 1
H32C H -0.1358 0.3176 0.0393 0.043 Uiso 0.734(2) 1 calc PR A 1
C33A C -0.3067(2) 0.14251(19) 0.04475(13) 0.0301(4) Uani 0.734(2) 1 d PD A 1
H33A H -0.3438 0.0849 0.0673 0.045 Uiso 0.734(2) 1 calc PR A 1
H33B H -0.2475 0.1121 0.0163 0.045 Uiso 0.734(2) 1 calc PR A 1
H33C H -0.3633 0.1570 0.0135 0.045 Uiso 0.734(2) 1 calc PR A 1
C34A C -0.23159(9) 0.15103(9) 0.21928(6) 0.0208(2) Uani 0.734(2) 1 d PD A 1
H34A H -0.1793 0.1611 0.2623 0.025 Uiso 0.734(2) 1 calc PR A 1
C35A C -0.26447(14) 0.01834(14) 0.18142(11) 0.0322(3) Uani 0.734(2) 1 d PD A 1
H35A H -0.1970 -0.0099 0.1630 0.048 Uiso 0.734(2) 1 calc PR A 1
H35B H -0.3224 0.0020 0.1415 0.048 Uiso 0.734(2) 1 calc PR A 1
H35C H -0.2950 -0.0218 0.2156 0.048 Uiso 0.734(2) 1 calc PR A 1
C36A C -0.33468(11) 0.19782(13) 0.24890(8) 0.0299(3) Uani 0.734(2) 1 d PD A 1
H36A H -0.3118 0.2825 0.2730 0.045 Uiso 0.734(2) 1 calc PR A 1
H36B H -0.3655 0.1584 0.2833 0.045 Uiso 0.734(2) 1 calc PR A 1
H36C H -0.3931 0.1826 0.2094 0.045 Uiso 0.734(2) 1 calc PR A 1
P3B P -0.1550(4) 0.2460(3) 0.1637(3) 0.0161(4) Uani 0.266(2) 1 d PD A 2
C31B C -0.2410(5) 0.2880(4) 0.0968(3) 0.0204(7) Uani 0.266(2) 1 d PD A 2
H31B H -0.3007 0.3268 0.1220 0.024 Uiso 0.266(2) 1 calc PR A 2
C32B C -0.1678(6) 0.3719(7) 0.0645(5) 0.0293(11) Uani 0.266(2) 1 d PD A 2
H32D H -0.1325 0.4441 0.1025 0.044 Uiso 0.266(2) 1 calc PR A 2
H32E H -0.2151 0.3907 0.0298 0.044 Uiso 0.266(2) 1 calc PR A 2
H32F H -0.1082 0.3353 0.0401 0.044 Uiso 0.266(2) 1 calc PR A 2
C33B C -0.3002(7) 0.1740(5) 0.0382(4) 0.0271(10) Uani 0.266(2) 1 d PD A 2
H33D H -0.3467 0.1210 0.0606 0.041 Uiso 0.266(2) 1 calc PR A 2
H33E H -0.2426 0.1357 0.0126 0.041 Uiso 0.266(2) 1 calc PR A 2
H33F H -0.3490 0.1929 0.0044 0.041 Uiso 0.266(2) 1 calc PR A 2
C34B C -0.2783(3) 0.1811(3) 0.20828(18) 0.0250(6) Uani 0.266(2) 1 d PD A 2
H34B H -0.3482 0.2044 0.1936 0.030 Uiso 0.266(2) 1 calc PR A 2
C35B C -0.2975(5) 0.0468(5) 0.1799(3) 0.0388(11) Uani 0.266(2) 1 d PD A 2
H35D H -0.3096 0.0210 0.1274 0.058 Uiso 0.266(2) 1 calc PR A 2
H35E H -0.3646 0.0117 0.1995 0.058 Uiso 0.266(2) 1 calc PR A 2
H35F H -0.2306 0.0219 0.1947 0.058 Uiso 0.266(2) 1 calc PR A 2
C36B C -0.2612(3) 0.2219(4) 0.29016(19) 0.0317(8) Uani 0.266(2) 1 d PD A 2
H36D H -0.2479 0.3077 0.3080 0.048 Uiso 0.266(2) 1 calc PR A 2
H36E H -0.1954 0.1962 0.3057 0.048 Uiso 0.266(2) 1 calc PR A 2
H36F H -0.3293 0.1879 0.3093 0.048 Uiso 0.266(2) 1 calc PR A 2
C27 C 0.37868(7) 0.12184(6) 0.11522(4) 0.01914(11) Uani 1 1 d . . .
H27A H 0.4143 0.0679 0.0797 0.029 Uiso 1 1 calc R . .
H27B H 0.3339 0.0790 0.1440 0.029 Uiso 1 1 calc R . .
H27C H 0.4378 0.1851 0.1467 0.029 Uiso 1 1 calc R . .
C22 C 0.42740(6) 0.28405(6) 0.33357(3) 0.01479(9) Uani 1 1 d . . .
H22 H 0.4833 0.2827 0.2967 0.018 Uiso 1 1 calc R . .
C6 C 0.04203(6) 0.35647(7) 0.40956(3) 0.01879(11) Uani 1 1 d . . .
H6 H -0.0347 0.3381 0.3896 0.023 Uiso 1 1 calc R . .
C30 C 0.05412(7) 0.18809(6) 0.01814(4) 0.01953(12) Uani 1 1 d . . .
H30A H -0.0051 0.2084 -0.0082 0.029 Uiso 1 1 calc R . .
H30B H 0.0196 0.1251 0.0374 0.029 Uiso 1 1 calc R . .
H30C H 0.1105 0.1616 -0.0144 0.029 Uiso 1 1 calc R . .
C5 C 0.06424(7) 0.37822(7) 0.48283(4) 0.01975(12) Uani 1 1 d . . .
H5 H 0.0032 0.3739 0.5123 0.024 Uiso 1 1 calc R . .
C29 C 0.15816(7) 0.39982(6) 0.05249(4) 0.01893(11) Uani 1 1 d . . .
H29A H 0.2087 0.3765 0.0149 0.028 Uiso 1 1 calc R . .
H29B H 0.2007 0.4656 0.0922 0.028 Uiso 1 1 calc R . .
H29C H 0.0945 0.4238 0.0328 0.028 Uiso 1 1 calc R . .
B B 0.09502(7) 0.33073(6) 0.28015(4) 0.01447(11) Uani 1 1 d . . .
C17 C -0.02775(7) 0.60962(7) 0.32544(4) 0.01966(12) Uani 1 1 d . A .
H17 H -0.0028 0.6875 0.3568 0.024 Uiso 1 1 calc R . .
C24 C 0.34279(7) 0.16592(6) 0.30889(4) 0.02120(12) Uani 1 1 d . . .
H24A H 0.3842 0.1023 0.3002 0.032 Uiso 1 1 calc R . .
H24B H 0.2986 0.1592 0.2645 0.032 Uiso 1 1 calc R . .
H24C H 0.2912 0.1605 0.3462 0.032 Uiso 1 1 calc R . .
C21 C 0.39784(8) 0.64480(6) 0.40502(4) 0.02315(14) Uani 1 1 d . . .
H21A H 0.4492 0.7139 0.4379 0.035 Uiso 1 1 calc R . .
H21B H 0.3260 0.6291 0.4263 0.035 Uiso 1 1 calc R . .
H21C H 0.3829 0.6595 0.3595 0.035 Uiso 1 1 calc R . .
C26 C 0.36883(7) 0.23927(7) 0.03032(4) 0.02037(12) Uani 1 1 d . . .
H26A H 0.4194 0.3109 0.0613 0.031 Uiso 1 1 calc R . .
H26B H 0.3165 0.2600 -0.0006 0.031 Uiso 1 1 calc R . .
H26C H 0.4143 0.1885 0.0005 0.031 Uiso 1 1 calc R . .
C38 C 0.41751(8) 0.84684(7) 0.16696(5) 0.02625(15) Uani 1 1 d . . .
H38A H 0.4521 0.9063 0.2127 0.032 Uiso 1 1 calc R . .
H38B H 0.4524 0.8710 0.1271 0.032 Uiso 1 1 calc R . .
C23 C 0.49425(7) 0.29580(7) 0.40395(4) 0.02077(12) Uani 1 1 d . . .
H23A H 0.4417 0.2936 0.4411 0.031 Uiso 1 1 calc R . .
H23B H 0.5502 0.3705 0.4190 0.031 Uiso 1 1 calc R . .
H23C H 0.5337 0.2308 0.3968 0.031 Uiso 1 1 calc R . .
C40 C 0.07475(7) 0.65355(7) 0.17093(4) 0.02161(12) Uani 1 1 d . . .
H40A H 0.0725 0.6353 0.1187 0.032 Uiso 1 1 calc R . .
H40B H 0.0161 0.6975 0.1888 0.032 Uiso 1 1 calc R . .
H40C H 0.0607 0.5804 0.1835 0.032 Uiso 1 1 calc R . .
C20 C 0.56736(7) 0.56179(7) 0.36060(4) 0.02178(13) Uani 1 1 d . . .
H20A H 0.5562 0.5805 0.3159 0.033 Uiso 1 1 calc R . .
H20B H 0.5997 0.4916 0.3508 0.033 Uiso 1 1 calc R . .
H20C H 0.6195 0.6280 0.3953 0.033 Uiso 1 1 calc R . .
C15 C -0.16850(7) 0.46119(7) 0.24165(4) 0.02160(13) Uani 1 1 d . A .
H15 H -0.2420 0.4376 0.2163 0.026 Uiso 1 1 calc R . .
C42 C 0.44391(9) 0.59792(8) 0.07324(5) 0.02720(16) Uani 1 1 d . . .
H42A H 0.4391 0.5182 0.0759 0.041 Uiso 1 1 calc R . .
H42B H 0.5142 0.6225 0.0526 0.041 Uiso 1 1 calc R . .
H42C H 0.3783 0.5990 0.0429 0.041 Uiso 1 1 calc R . .
C16 C -0.13573(7) 0.57374(7) 0.28868(4) 0.02231(13) Uani 1 1 d . . .
H16 H -0.1863 0.6260 0.2958 0.027 Uiso 1 1 calc R A .
C37 C 0.28762(8) 0.83861(8) 0.15978(6) 0.02787(16) Uani 1 1 d . . .
H37A H 0.2577 0.8049 0.1087 0.033 Uiso 1 1 calc R . .
H37B H 0.2713 0.9180 0.1781 0.033 Uiso 1 1 calc R . .
C41 C 0.57867(8) 0.71136(9) 0.21752(6) 0.03111(18) Uani 1 1 d . . .
H41A H 0.5737 0.7524 0.2682 0.047 Uiso 1 1 calc R . .
H41B H 0.6424 0.7552 0.1997 0.047 Uiso 1 1 calc R . .
H41C H 0.5909 0.6325 0.2126 0.047 Uiso 1 1 calc R . .
C39 C 0.21685(9) 0.82672(8) 0.30849(5) 0.02885(17) Uani 1 1 d . . .
H39A H 0.2001 0.7717 0.3364 0.043 Uiso 1 1 calc R . .
H39B H 0.1587 0.8740 0.3138 0.043 Uiso 1 1 calc R . .
H39C H 0.2918 0.8784 0.3260 0.043 Uiso 1 1 calc R . .
C10 C 0.04160(7) -0.04824(6) 0.16485(4) 0.01991(12) Uani 1 1 d . . .
H10 H 0.0261 -0.1299 0.1397 0.024 Uiso 1 1 calc R . .
C11 C 0.00428(7) -0.00816(7) 0.23209(4) 0.02191(13) Uani 1 1 d . . .
H11 H -0.0339 -0.0625 0.2543 0.026 Uiso 1 1 calc R . .
Si3A Si 0.72707(7) 0.98989(4) 0.44017(3) 0.03567(17) Uani 0.721(2) 1 d PD B 1
C44A C 0.7277(3) 0.9180(2) 0.51268(13) 0.0574(7) Uani 0.721(2) 1 d PD B 1
H44A H 0.6845 0.9550 0.5514 0.086 Uiso 0.721(2) 1 calc PR B 1
H44B H 0.8063 0.9273 0.5317 0.086 Uiso 0.721(2) 1 calc PR B 1
H44C H 0.6927 0.8343 0.4928 0.086 Uiso 0.721(2) 1 calc PR B 1
C45A C 0.57898(18) 0.97224(18) 0.40084(13) 0.0537(5) Uani 0.721(2) 1 d PD B 1
H45A H 0.5343 1.0103 0.4382 0.081 Uiso 0.721(2) 1 calc PR B 1
H45B H 0.5437 0.8885 0.3813 0.081 Uiso 0.721(2) 1 calc PR B 1
H45C H 0.5812 1.0087 0.3624 0.081 Uiso 0.721(2) 1 calc PR B 1
C46A C 0.8110(2) 0.9185(3) 0.36876(12) 0.0530(6) Uani 0.721(2) 1 d PD B 1
H46A H 0.7746 0.8353 0.3482 0.080 Uiso 0.721(2) 1 calc PR B 1
H46B H 0.8883 0.9259 0.3893 0.080 Uiso 0.721(2) 1 calc PR B 1
H46C H 0.8143 0.9567 0.3311 0.080 Uiso 0.721(2) 1 calc PR B 1
C47A C 0.7952(3) 1.14869(16) 0.47984(13) 0.0638(7) Uani 0.721(2) 1 d PD B 1
H47A H 0.7506 1.1857 0.5176 0.096 Uiso 0.721(2) 1 calc PR B 1
H47B H 0.7983 1.1872 0.4424 0.096 Uiso 0.721(2) 1 calc PR B 1
H47C H 0.8726 1.1565 0.5004 0.096 Uiso 0.721(2) 1 calc PR B 1
Si3B Si 0.7931(3) 0.99348(13) 0.45633(10) 0.0553(6) Uani 0.279(2) 1 d PD B 2
C45B C 0.6732(9) 0.9506(9) 0.5049(6) 0.129(6) Uani 0.279(2) 1 d PD B 2
H45D H 0.6605 1.0201 0.5418 0.193 Uiso 0.279(2) 1 calc PR B 2
H45E H 0.6901 0.8935 0.5276 0.193 Uiso 0.279(2) 1 calc PR B 2
H45F H 0.6047 0.9153 0.4713 0.193 Uiso 0.279(2) 1 calc PR B 2
C47B C 0.9223(10) 1.0708(17) 0.5182(7) 0.55(4) Uani 0.279(2) 1 d PD B 2
H47D H 0.9044 1.1351 0.5568 0.827 Uiso 0.279(2) 1 calc PR B 2
H47E H 0.9818 1.1025 0.4918 0.827 Uiso 0.279(2) 1 calc PR B 2
H47F H 0.9492 1.0156 0.5388 0.827 Uiso 0.279(2) 1 calc PR B 2
C46B C 0.8226(11) 0.8756(8) 0.3845(6) 0.112(5) Uani 0.279(2) 1 d PD B 2
H46D H 0.8853 0.9061 0.3597 0.168 Uiso 0.279(2) 1 calc PR B 2
H46E H 0.7546 0.8396 0.3506 0.168 Uiso 0.279(2) 1 calc PR B 2
H46F H 0.8441 0.8166 0.4039 0.168 Uiso 0.279(2) 1 calc PR B 2
C44B C 0.7547(14) 1.1074(16) 0.4164(13) 0.37(2) Uani 0.279(2) 1 d PD B 2
H44D H 0.7358 1.1717 0.4546 0.557 Uiso 0.279(2) 1 calc PR B 2
H44E H 0.6890 1.0706 0.3807 0.557 Uiso 0.279(2) 1 calc PR B 2
H44F H 0.8196 1.1383 0.3933 0.557 Uiso 0.279(2) 1 calc PR B 2

loop_
_atom_site_aniso_label
_atom_site_aniso_U_11
_atom_site_aniso_U_22
_atom_site_aniso_U_33
_atom_site_aniso_U_23
_atom_site_aniso_U_13
_atom_site_aniso_U_12
Fe 0.01127(3) 0.00965(3) 0.00900(3) 0.00316(2) 0.00004(2) 0.00159(2)
P2 0.01146(6) 0.01060(5) 0.00924(5) 0.00304(4) 0.00102(4) 0.00151(4)
P1 0.01076(6) 0.01166(5) 0.00949(5) 0.00368(4) -0.00031(4) 0.00107(4)
Si2 0.01805(9) 0.01567(7) 0.02099(8) 0.00998(6) 0.00219(7) 0.00080(6)
Si1 0.02267(10) 0.01308(7) 0.02115(8) 0.00755(6) 0.00430(7) 0.00584(7)
N1 0.0149(2) 0.01090(17) 0.01167(16) 0.00411(14) 0.00056(15) 0.00177(15)
N2 0.0193(2) 0.01220(18) 0.0179(2) 0.00746(16) 0.00364(18) 0.00361(17)
C2 0.0137(2) 0.0153(2) 0.01001(17) 0.00392(16) 0.00097(16) 0.00224(18)
C8 0.0128(2) 0.01234(19) 0.01108(18) 0.00404(15) -0.00008(16) 0.00035(16)
C43 0.0149(2) 0.0150(2) 0.0143(2) 0.00406(17) 0.00091(18) 0.00182(18)
O 0.0145(2) 0.0245(2) 0.0247(2) 0.00500(19) 0.00424(18) 0.00357(18)
C3 0.0159(3) 0.0265(3) 0.01088(19) 0.0062(2) -0.00019(18) 0.0024(2)
C28 0.0154(2) 0.0144(2) 0.01110(18) 0.00362(16) -0.00089(17) 0.00227(18)
C7 0.0131(2) 0.0148(2) 0.01096(18) 0.00442(16) -0.00023(16) -0.00112(17)
C14 0.0138(3) 0.0218(3) 0.0130(2) 0.00321(19) 0.00108(18) 0.0022(2)
C9 0.0182(3) 0.0125(2) 0.0150(2) 0.00388(17) 0.00012(19) 0.00060(19)
C25 0.0159(3) 0.0140(2) 0.0138(2) 0.00255(17) 0.00326(18) 0.00338(18)
C1 0.0133(2) 0.0162(2) 0.01012(18) 0.00319(16) 0.00128(16) 0.00150(18)
C12 0.0203(3) 0.0194(3) 0.0143(2) 0.00669(19) 0.0017(2) -0.0034(2)
C18 0.0171(3) 0.0174(2) 0.0136(2) 0.00273(18) 0.00071(19) 0.0022(2)
C4 0.0209(3) 0.0292(3) 0.0103(2) 0.0060(2) 0.0020(2) 0.0039(3)
C19 0.0159(3) 0.0153(2) 0.0128(2) 0.00392(17) -0.00312(18) -0.00070(19)
C13 0.0138(2) 0.0171(2) 0.01118(18) 0.00354(17) 0.00068(17) 0.00107(18)
P3A 0.0110(2) 0.0167(3) 0.01432(14) 0.00058(19) -0.00100(14) 0.00341(16)
C31A 0.0180(6) 0.0251(7) 0.0171(5) -0.0006(5) -0.0037(4) 0.0105(6)
C32A 0.0330(12) 0.0355(11) 0.0204(5) 0.0075(6) -0.0038(7) 0.0154(8)
C33A 0.0258(7) 0.0337(9) 0.0220(7) -0.0047(6) -0.0093(5) 0.0082(8)
C34A 0.0133(4) 0.0209(4) 0.0274(4) 0.0067(3) 0.0022(3) 0.0025(3)
C35A 0.0228(7) 0.0210(5) 0.0482(8) 0.0086(5) -0.0032(6) -0.0022(4)
C36A 0.0187(5) 0.0368(6) 0.0396(6) 0.0169(5) 0.0109(4) 0.0094(4)
P3B 0.0115(8) 0.0194(10) 0.0160(4) 0.0047(7) -0.0007(5) 0.0011(5)
C31B 0.0175(15) 0.0234(18) 0.0195(13) 0.0036(13) -0.0037(10) 0.0078(14)
C32B 0.028(3) 0.037(3) 0.0273(17) 0.0136(18) -0.0003(19) 0.011(2)
C33B 0.0204(16) 0.033(3) 0.0227(16) 0.0015(17) -0.0046(12) 0.007(2)
C34B 0.0127(11) 0.0309(14) 0.0304(14) 0.0109(11) 0.0008(10) 0.0002(10)
C35B 0.035(3) 0.035(2) 0.042(2) 0.0179(19) -0.0062(19) -0.0127(18)
C36B 0.0250(16) 0.0416(19) 0.0297(15) 0.0159(14) 0.0093(12) 0.0016(13)
C27 0.0180(3) 0.0164(2) 0.0234(3) 0.0053(2) 0.0022(2) 0.0059(2)
C22 0.0162(3) 0.0165(2) 0.0130(2) 0.00573(17) 0.00027(18) 0.00497(19)
C6 0.0147(3) 0.0282(3) 0.0126(2) 0.0062(2) 0.00260(19) 0.0025(2)
C30 0.0220(3) 0.0185(3) 0.0145(2) 0.00142(19) -0.0050(2) 0.0024(2)
C5 0.0185(3) 0.0283(3) 0.0127(2) 0.0067(2) 0.0048(2) 0.0044(2)
C29 0.0241(3) 0.0184(3) 0.0155(2) 0.0081(2) -0.0009(2) 0.0034(2)
B 0.0151(3) 0.0158(3) 0.0106(2) 0.00366(19) 0.00001(19) -0.0002(2)
C17 0.0212(3) 0.0197(3) 0.0169(2) 0.0030(2) 0.0038(2) 0.0054(2)
C24 0.0264(3) 0.0146(2) 0.0221(3) 0.0054(2) -0.0039(2) 0.0045(2)
C21 0.0286(4) 0.0144(2) 0.0219(3) 0.0009(2) -0.0062(3) 0.0025(2)
C26 0.0218(3) 0.0234(3) 0.0165(2) 0.0065(2) 0.0080(2) 0.0052(2)
C38 0.0272(4) 0.0183(3) 0.0371(4) 0.0163(3) 0.0045(3) 0.0015(3)
C23 0.0232(3) 0.0224(3) 0.0185(2) 0.0077(2) -0.0041(2) 0.0076(2)
C40 0.0233(3) 0.0217(3) 0.0227(3) 0.0104(2) 0.0031(2) 0.0060(2)
C20 0.0170(3) 0.0257(3) 0.0188(3) 0.0079(2) -0.0024(2) -0.0055(2)
C15 0.0154(3) 0.0281(3) 0.0198(3) 0.0039(2) 0.0011(2) 0.0064(2)
C42 0.0319(4) 0.0276(4) 0.0230(3) 0.0103(3) 0.0104(3) 0.0033(3)
C16 0.0204(3) 0.0266(3) 0.0205(3) 0.0049(2) 0.0045(2) 0.0096(3)
C37 0.0289(4) 0.0224(3) 0.0414(4) 0.0217(3) 0.0069(3) 0.0078(3)
C41 0.0225(4) 0.0307(4) 0.0422(5) 0.0212(4) -0.0061(3) -0.0038(3)
C39 0.0335(4) 0.0211(3) 0.0274(3) -0.0004(3) 0.0047(3) 0.0073(3)
C10 0.0252(3) 0.0134(2) 0.0191(2) 0.0060(2) -0.0007(2) -0.0019(2)
C11 0.0267(4) 0.0178(3) 0.0190(3) 0.0088(2) 0.0008(2) -0.0052(2)
Si3A 0.0499(4) 0.02055(16) 0.0326(2) 0.00522(14) 0.0219(2) 0.00047(17)
C44A 0.098(2) 0.0362(9) 0.0351(8) 0.0118(7) 0.0200(11) 0.0046(11)
C45A 0.0535(11) 0.0424(9) 0.0706(13) 0.0216(9) 0.0279(10) 0.0130(8)
C46A 0.0544(12) 0.0681(17) 0.0330(8) 0.0040(9) 0.0164(8) 0.0207(12)
C47A 0.0939(19) 0.0240(7) 0.0612(12) 0.0102(7) 0.0163(12) -0.0123(9)
Si3B 0.0651(15) 0.0359(7) 0.0507(8) -0.0063(6) 0.0147(9) 0.0072(7)
C45B 0.158(13) 0.087(8) 0.095(7) 0.008(6) 0.043(8) -0.055(8)
C47B 0.28(3) 0.62(5) 0.27(2) -0.33(3) 0.21(2) -0.34(3)
C46B 0.141(11) 0.068(6) 0.096(8) -0.006(5) 0.037(8) -0.005(6)
C44B 0.22(2) 0.45(3) 0.78(6) 0.55(4) 0.34(3) 0.26(2)

loop_
_atom_type_symbol
_atom_type_description
_atom_type_scat_dispersion_real
_atom_type_scat_dispersion_imag
_atom_type_scat_source
C C 0.0033 0.0016 'International Tables Vol C Tables 4.2.6.8 and 6.1.1.4'
H H 0.0000 0.0000 'International Tables Vol C Tables 4.2.6.8 and 6.1.1.4'
B B 0.0013 0.0007 'International Tables Vol C Tables 4.2.6.8 and 6.1.1.4'
N N 0.0061 0.0033 'International Tables Vol C Tables 4.2.6.8 and 6.1.1.4'
O O 0.0106 0.0060 'International Tables Vol C Tables 4.2.6.8 and 6.1.1.4'
Si Si 0.0817 0.0704 'International Tables Vol C Tables 4.2.6.8 and 6.1.1.4'
P P 0.1023 0.0942 'International Tables Vol C Tables 4.2.6.8 and 6.1.1.4'
Fe Fe 0.3463 0.8444 'International Tables Vol C Tables 4.2.6.8 and 6.1.1.4'

loop_
_geom_angle_atom_site_label_1
_geom_angle_atom_site_label_2
_geom_angle_atom_site_label_3
_geom_angle
N1 Fe C43 107.01(3)
N1 Fe P2 117.442(19)
C43 Fe P2 94.07(2)
N1 Fe P1 121.081(19)
C43 Fe P1 88.81(2)
P2 Fe P1 117.441(7)
C8 P2 C28 101.14(3)
C8 P2 C25 101.63(3)
C28 P2 C25 103.74(3)
C8 P2 Fe 115.892(19)
C28 P2 Fe 113.08(2)
C25 P2 Fe 119.05(2)
C2 P1 C19 100.24(3)
C2 P1 C22 104.04(3)
C19 P1 C22 103.46(3)
C2 P1 Fe 119.82(2)
C19 P1 Fe 110.24(2)
C22 P1 Fe 116.71(2)
N2 Si2 C42 109.87(4)
N2 Si2 C41 114.03(4)
C42 Si2 C41 108.71(5)
N2 Si2 C38 96.83(3)
C42 Si2 C38 114.54(4)
C41 Si2 C38 112.57(4)
N2 Si1 C40 110.63(3)
N2 Si1 C39 108.92(4)
C40 Si1 C39 113.21(4)
N2 Si1 C37 96.84(3)
C40 Si1 C37 113.89(4)
C39 Si1 C37 112.10(5)
N2 N1 Fe 160.37(5)
N1 N2 Si2 123.76(5)
N1 N2 Si1 120.74(5)
Si2 N2 Si1 115.18(3)
C1 C2 C3 120.41(6)
C1 C2 P1 115.51(4)
C3 C2 P1 123.98(5)
C9 C8 C7 120.47(6)
C9 C8 P2 124.42(5)
C7 C8 P2 115.01(4)
O C43 Fe 175.48(6)
C4 C3 C2 120.67(6)
C30 C28 C29 110.98(5)
C30 C28 P2 113.50(5)
C29 C28 P2 115.06(5)
C12 C7 C8 117.19(6)
C12 C7 B 118.26(6)
C8 C7 B 124.52(5)
C15 C14 C13 119.28(6)
C15 C14 P3B 113.56(13)
C13 C14 P3B 127.13(13)
C15 C14 P3A 120.11(7)
C13 C14 P3A 120.61(7)
P3B C14 P3A 6.78(14)
C10 C9 C8 120.93(6)
C27 C25 C26 110.14(6)
C27 C25 P2 112.16(5)
C26 C25 P2 113.94(5)
C2 C1 C6 117.77(5)
C2 C1 B 124.73(6)
C6 C1 B 117.50(6)
C11 C12 C7 121.92(6)
C17 C18 C13 123.56(7)
C3 C4 C5 119.61(6)
C21 C19 C20 110.95(6)
C21 C19 P1 110.13(5)
C20 C19 P1 113.04(5)
C18 C13 C14 116.32(6)
C18 C13 B 114.16(6)
C14 C13 B 128.31(6)
C34A P3A C31A 104.95(11)
C34A P3A C14 100.96(9)
C31A P3A C14 100.90(7)
C32A C31A C33A 109.49(18)
C32A C31A P3A 110.03(16)
C33A C31A P3A 109.51(13)
C36A C34A C35A 110.83(11)
C36A C34A P3A 116.86(9)
C35A C34A P3A 111.64(11)
C14 P3B C31B 104.2(2)
C14 P3B C34B 102.0(3)
C31B P3B C34B 97.9(3)
C32B C31B C33B 111.1(5)
C32B C31B P3B 112.0(5)
C33B C31B P3B 107.8(3)
C36B C34B C35B 109.8(3)
C36B C34B P3B 114.1(3)
C35B C34B P3B 108.3(3)
C24 C22 C23 109.43(6)
C24 C22 P1 109.73(5)
C23 C22 P1 116.34(5)
C5 C6 C1 121.70(7)
C6 C5 C4 119.83(6)
C7 B C1 113.64(5)
C7 B C13 125.30(6)
C1 B C13 108.96(5)
C18 C17 C16 119.17(7)
C37 C38 Si2 108.94(5)
C16 C15 C14 122.34(7)
C15 C16 C17 119.25(7)
C38 C37 Si1 109.22(6)
C11 C10 C9 119.36(6)
C10 C11 C12 119.91(6)
C46A Si3A C47A 109.94(14)
C46A Si3A C45A 109.04(12)
C47A Si3A C45A 110.44(13)
C46A Si3A C44A 108.01(12)
C47A Si3A C44A 108.23(12)
C45A Si3A C44A 111.14(13)
C46B Si3B C45B 114.4(4)
C46B Si3B C47B 110.9(6)
C45B Si3B C47B 111.3(5)
C46B Si3B C44B 108.0(7)
C45B Si3B C44B 106.5(5)
C47B Si3B C44B 105.2(6)

loop_
_geom_bond_atom_site_label_1
_geom_bond_atom_site_label_2
_geom_bond_distance
Fe N1 1.6438(5)
Fe C43 1.7310(7)
Fe P2 2.24498(19)
Fe P1 2.25602(18)
P2 C8 1.8331(6)
P2 C28 1.8648(6)
P2 C25 1.8694(6)
P1 C2 1.8242(6)
P1 C19 1.8640(6)
P1 C22 1.8657(7)
Si2 N2 1.7829(6)
Si2 C42 1.8548(9)
Si2 C41 1.8551(10)
Si2 C38 1.8705(8)
Si1 N2 1.7838(6)
Si1 C40 1.8557(9)
Si1 C39 1.8582(9)
Si1 C37 1.8723(8)
N1 N2 1.3273(7)
C2 C1 1.3950(9)
C2 C3 1.4070(8)
C8 C9 1.3960(9)
C8 C7 1.4070(8)
C43 O 1.1699(9)
C3 C4 1.3866(10)
C28 C30 1.5288(9)
C28 C29 1.5306(9)
C7 C12 1.4065(9)
C7 B 1.5924(10)
C14 C15 1.4072(11)
C14 C13 1.4234(9)
C14 P3B 1.763(5)
C14 P3A 1.8808(17)
C9 C10 1.3906(10)
C25 C27 1.5302(10)
C25 C26 1.5320(10)
C1 C6 1.4104(9)
C1 B 1.5997(9)
C12 C11 1.3912(11)
C18 C17 1.3817(11)
C18 C13 1.4176(9)
C4 C5 1.3888(11)
C19 C21 1.5261(11)
C19 C20 1.5292(10)
C13 B 1.6073(10)
P3A C34A 1.868(2)
P3A C31A 1.871(2)
C31A C32A 1.530(3)
C31A C33A 1.536(3)
C34A C36A 1.5249(16)
C34A C35A 1.5337(19)
P3B C31B 1.892(6)
P3B C34B 1.900(6)
C31B C32B 1.513(7)
C31B C33B 1.543(7)
C34B C36B 1.528(5)
C34B C35B 1.535(6)
C22 C24 1.5277(10)
C22 C23 1.5317(9)
C6 C5 1.3886(9)
C17 C16 1.3919(12)
C38 C37 1.5464(13)
C15 C16 1.3824(12)
C10 C11 1.3839(11)
Si3A C46A 1.854(2)
Si3A C47A 1.8667(18)
Si3A C45A 1.869(3)
Si3A C44A 1.878(2)
Si3B C46B 1.791(7)
Si3B C45B 1.826(8)
Si3B C47B 1.850(10)
Si3B C44B 1.907(9)
